data_7238266
loop_
_publ_author_name
'Chen, Shuo-ping'
'Zhang, Yu-qin'
'Hu, Le'
'He, Hong-zhen'
'Yuan, Liang-jie'

_publ_section_title
;
 Hydrogen-bonded assembly of aminophosphonic anions: different 1D, 2D and
 3D supramolecular architectures
;
_journal_issue 10
_journal_name_full CrystEngComm
_journal_page_first 3327
_journal_paper_doi 10.1039/c003756g
_journal_volume 12
_journal_year 2010
_chemical_formula_sum 'C5 H16 N2 O6 P2'
_chemical_formula_weight 262.14
_space_group_IT_number 15
_space_group_name_Hall '-C 2yc'
_space_group_name_H-M_alt 'C 1 2/c 1'
_symmetry_cell_setting monoclinic
_symmetry_space_group_name_H-M 'C 1 2/c 1'
_atom_sites_solution_hydrogens geom
_atom_sites_solution_primary direct
_atom_sites_solution_secondary difmap
_audit_creation_method SHELXL-97
_cell_angle_alpha 90.00
_cell_angle_beta 121.9600(10)
_cell_angle_gamma 90.00
_cell_formula_units_Z 8
_cell_length_a 23.5570(17)
_cell_length_b 5.7463(4)
_cell_length_c 18.8938(13)
_cell_measurement_reflns_used 4272
_cell_measurement_temperature 273(2)
_cell_measurement_theta_max 29.47
_cell_measurement_theta_min 2.26
_cell_volume 2169.9(3)
_computing_cell_refinement 'Bruker SMART'
_computing_data_collection 'Bruker SMART'
_computing_data_reduction 'Bruker SAINT'
_computing_molecular_graphics 'Bruker SHELXTL'
_computing_publication_material 'Bruker SHELXTL'
_computing_structure_refinement 'SHELXL-97 (Sheldrick, 1997)'
_computing_structure_solution 'SHELXS-97 (Sheldrick, 1990)'
_diffrn_ambient_temperature 273(2)
_diffrn_measured_fraction_theta_full 0.996
_diffrn_measured_fraction_theta_max 0.996
_diffrn_measurement_device_type 'CCD area detector'
_diffrn_measurement_method 'phi and omega scans'
_diffrn_radiation_monochromator graphite
_diffrn_radiation_source 'fine-focus sealed tube'
_diffrn_radiation_type MoK\a
_diffrn_radiation_wavelength 0.71073
_diffrn_reflns_av_R_equivalents 0.0163
_diffrn_reflns_av_sigmaI/netI 0.0196
_diffrn_reflns_limit_h_max 30
_diffrn_reflns_limit_h_min -24
_diffrn_reflns_limit_k_max 7
_diffrn_reflns_limit_k_min -7
_diffrn_reflns_limit_l_max 13
_diffrn_reflns_limit_l_min -24
_diffrn_reflns_number 6933
_diffrn_reflns_theta_full 28.00
_diffrn_reflns_theta_max 28.00
_diffrn_reflns_theta_min 2.04
_exptl_absorpt_coefficient_mu 0.414
_exptl_absorpt_correction_T_max 0.9219
_exptl_absorpt_correction_T_min 0.8422
_exptl_absorpt_correction_type multi-scan
_exptl_absorpt_process_details SADABS
_exptl_crystal_colour colorless
_exptl_crystal_density_diffrn 1.605
_exptl_crystal_density_method 'not measured'
_exptl_crystal_description block
_exptl_crystal_F_000 1104
_exptl_crystal_size_max 0.43
_exptl_crystal_size_mid 0.32
_exptl_crystal_size_min 0.20
_refine_diff_density_max 0.608
_refine_diff_density_min -0.303
_refine_diff_density_rms 0.070
_refine_ls_extinction_coef 0.0060(6)
_refine_ls_extinction_expression Fc^*^=kFc[1+0.001xFc^2^\l^3^/sin(2\q)]^-1/4^
_refine_ls_extinction_method SHELXL
_refine_ls_goodness_of_fit_ref 1.091
_refine_ls_hydrogen_treatment mixed
_refine_ls_matrix_type full
_refine_ls_number_parameters 158
_refine_ls_number_reflns 2611
_refine_ls_number_restraints 4
_refine_ls_restrained_S_all 1.167
_refine_ls_R_factor_all 0.0333
_refine_ls_R_factor_gt 0.0311
_refine_ls_shift/su_max 0.000
_refine_ls_shift/su_mean 0.000
_refine_ls_structure_factor_coef Fsqd
_refine_ls_weighting_details 'calc w=1/[\s^2^(Fo^2^)+(0.0530P)^2^+1.8606P] where P=(Fo^2^+2Fc^2^)/3'
_refine_ls_weighting_scheme calc
_refine_ls_wR_factor_gt 0.0916
_refine_ls_wR_factor_ref 0.0937
_reflns_number_gt 2409
_reflns_number_total 2611
_reflns_threshold_expression >2sigma(I)
_cod_data_source_file c003756g.txt
_cod_data_source_block 80918csp1_0m
_cod_depositor_comments
;
The following automatic conversions were performed:

data item '_exptl_absorpt_correction_type' value 'Multi-scan' was
changed to 'multi-scan' in accordance with the
/home/saulius/struct/COD-crude-data/automatic-downloads/DataCite-retrospective/RSC/depositions/lib/dictionaries/cif_core.dic
dictionary named 'cif_core.dic' version 2.4.2 last updated on
2011-04-26.

data item '_symmetry_cell_setting' value 'Monoclinic' was changed to
'monoclinic' in accordance with the
/home/saulius/struct/COD-crude-data/automatic-downloads/DataCite-retrospective/RSC/depositions/lib/dictionaries/cif_core.dic
dictionary named 'cif_core.dic' version 2.4.2 last updated on
2011-04-26.

Automatic conversion script
Id: cif_fix_values 6909 2019-04-08 15:41:33Z antanas 
;
_cod_original_sg_symbol_H-M C2/c
_cod_database_code 7238266

loop_
_symmetry_equiv_pos_as_xyz
'x, y, z'
'-x, y, -z+1/2'
'x+1/2, y+1/2, z'
'-x+1/2, y+1/2, -z+1/2'
'-x, -y, -z'
'x, -y, z-1/2'
'-x+1/2, -y+1/2, -z'
'x+1/2, -y+1/2, z-1/2'

loop_
_atom_site_label
_atom_site_type_symbol
_atom_site_fract_x
_atom_site_fract_y
_atom_site_fract_z
_atom_site_U_iso_or_equiv
_atom_site_adp_type
_atom_site_occupancy
_atom_site_symmetry_multiplicity
_atom_site_calc_flag
_atom_site_refinement_flags
_atom_site_disorder_assembly
_atom_site_disorder_group
C3 C 0.08511(18) 0.3226(7) 0.3439(3) 0.0493(11) Uani 0.618(6) 1 d PD A 1
H3A H 0.0595 0.3831 0.3659 0.074 Uiso 0.618(6) 1 calc PR A 1
H3B H 0.1118 0.1941 0.3776 0.074 Uiso 0.618(6) 1 calc PR A 1
H3C H 0.0554 0.2707 0.2877 0.074 Uiso 0.618(6) 1 calc PR A 1
C3' C 0.0750(3) 0.6569(10) 0.3099(4) 0.0470(16) Uani 0.382(6) 1 d PD A 2
H3'1 H 0.0492 0.6367 0.2505 0.071 Uiso 0.382(6) 1 calc PR A 2
H3'2 H 0.0923 0.8127 0.3230 0.071 Uiso 0.382(6) 1 calc PR A 2
H3'3 H 0.0471 0.6301 0.3320 0.071 Uiso 0.382(6) 1 calc PR A 2
C1 C 0.17443(7) 0.4563(3) 0.31249(9) 0.0198(3) Uani 1 1 d . A .
C2 C 0.12759(10) 0.5001(4) 0.34497(13) 0.0440(5) Uani 1 1 d D . .
C5 C 0.05285(10) 0.8566(4) 0.00810(14) 0.0448(5) Uani 1 1 d . . .
H5A H 0.0284 0.7382 -0.0339 0.054 Uiso 1 1 calc R . .
H5B H 0.1003 0.8234 0.0350 0.054 Uiso 1 1 calc R . .
C7 C -0.03803(11) 0.9072(4) 0.03288(14) 0.0457(5) Uani 1 1 d . . .
H7A H -0.0488 0.9073 0.0758 0.055 Uiso 1 1 calc R . .
H7B H -0.0654 0.7903 -0.0082 0.055 Uiso 1 1 calc R . .
H2 H 0.2840(16) 0.437(6) 0.5031(14) 0.083(11) Uiso 1 1 d D . .
H4 H 0.1826(15) 0.488(2) 0.1632(19) 0.069(9) Uiso 1 1 d D . .
N4 N 0.20029(7) 0.6913(2) 0.30628(8) 0.0233(3) Uani 1 1 d . . .
H4A H 0.2178 0.7654 0.3548 0.035 Uiso 1 1 calc R A .
H4B H 0.1667 0.7748 0.2664 0.035 Uiso 1 1 calc R . .
H4C H 0.2316 0.6721 0.2939 0.035 Uiso 1 1 calc R . .
N6 N 0.03344(8) 0.8501(3) 0.07032(10) 0.0398(4) Uani 1 1 d . . .
H6A H 0.0585 0.9525 0.1113 0.048 Uiso 1 1 calc R . .
H6B H 0.0415 0.7072 0.0932 0.048 Uiso 1 1 calc R . .
O1 O 0.22795(6) 0.0746(2) 0.41501(7) 0.0283(3) Uani 1 1 d . A .
O2 O 0.28793(6) 0.4636(2) 0.46192(7) 0.0290(3) Uani 1 1 d D A .
O3 O 0.29005(6) 0.2450(2) 0.35013(7) 0.0303(3) Uani 1 1 d . A .
O4 O 0.17751(7) 0.3494(2) 0.17376(8) 0.0321(3) Uani 1 1 d D A .
O5 O 0.06695(6) 0.4619(2) 0.15390(8) 0.0334(3) Uani 1 1 d . A .
O6 O 0.11970(6) 0.0706(2) 0.21490(7) 0.0288(3) Uani 1 1 d . A .
P1 P 0.24915(2) 0.28655(7) 0.38836(2) 0.02103(14) Uani 1 1 d . . .
P2 P 0.129527(19) 0.32432(7) 0.20707(2) 0.02161(14) Uani 1 1 d . . .

loop_
_atom_site_aniso_label
_atom_site_aniso_U_11
_atom_site_aniso_U_22
_atom_site_aniso_U_33
_atom_site_aniso_U_23
_atom_site_aniso_U_13
_atom_site_aniso_U_12
C3 0.0402(18) 0.058(2) 0.062(2) 0.0170(18) 0.0350(18) 0.0035(16)
C3' 0.048(3) 0.045(3) 0.054(4) -0.002(3) 0.031(3) 0.007(3)
C1 0.0212(6) 0.0184(7) 0.0186(6) 0.0004(5) 0.0096(5) 0.0001(5)
C2 0.0341(9) 0.0692(15) 0.0379(10) -0.0028(10) 0.0253(8) 0.0050(9)
C5 0.0330(9) 0.0402(11) 0.0440(11) 0.0008(9) 0.0086(8) 0.0080(8)
C7 0.0451(11) 0.0457(12) 0.0393(11) 0.0036(9) 0.0175(9) -0.0073(9)
N4 0.0278(6) 0.0165(6) 0.0197(6) -0.0010(5) 0.0085(5) 0.0000(5)
N6 0.0440(9) 0.0228(7) 0.0230(7) 0.0038(6) -0.0025(6) -0.0026(6)
O1 0.0421(7) 0.0188(5) 0.0206(5) 0.0008(4) 0.0142(5) -0.0010(5)
O2 0.0343(6) 0.0274(6) 0.0186(5) -0.0029(5) 0.0094(5) -0.0059(5)
O3 0.0300(6) 0.0344(7) 0.0278(6) 0.0024(5) 0.0161(5) 0.0074(5)
O4 0.0424(7) 0.0313(7) 0.0267(6) -0.0006(5) 0.0211(6) -0.0001(6)
O5 0.0271(6) 0.0276(6) 0.0292(6) 0.0086(5) 0.0038(5) 0.0022(5)
O6 0.0339(6) 0.0176(5) 0.0233(5) 0.0004(4) 0.0072(5) -0.0028(4)
P1 0.0242(2) 0.0188(2) 0.0160(2) 0.00056(13) 0.00788(16) 0.00150(14)
P2 0.0234(2) 0.0174(2) 0.0167(2) 0.00081(13) 0.00561(16) -0.00144(13)

loop_
_atom_type_symbol
_atom_type_description
_atom_type_scat_dispersion_real
_atom_type_scat_dispersion_imag
_atom_type_scat_source
C C 0.0033 0.0016 'International Tables Vol C Tables 4.2.6.8 and 6.1.1.4'
H H 0.0000 0.0000 'International Tables Vol C Tables 4.2.6.8 and 6.1.1.4'
N N 0.0061 0.0033 'International Tables Vol C Tables 4.2.6.8 and 6.1.1.4'
O O 0.0106 0.0060 'International Tables Vol C Tables 4.2.6.8 and 6.1.1.4'
P P 0.1023 0.0942 'International Tables Vol C Tables 4.2.6.8 and 6.1.1.4'

loop_
_geom_angle_atom_site_label_1
_geom_angle_atom_site_label_2
_geom_angle_atom_site_label_3
_geom_angle
_geom_angle_site_symmetry_3
N4 C1 C2 106.74(14) .
N4 C1 P2 107.86(10) .
C2 C1 P2 111.93(11) .
N4 C1 P1 105.87(9) .
C2 C1 P1 111.41(11) .
P2 C1 P1 112.60(8) .
C3' C2 C3 90.9(3) .
C3' C2 C1 124.3(3) .
C3 C2 C1 121.6(2) .
N6 C5 C7 110.35(18) 5_575
N6 C7 C5 109.93(17) 5_575
C5 N6 C7 111.68(15) .
O3 P1 O1 116.46(7) .
O3 P1 O2 108.02(7) .
O1 P1 O2 111.75(7) .
O3 P1 C1 107.52(7) .
O1 P1 C1 109.76(7) .
O2 P1 C1 102.31(7) .
O6 P2 O5 115.61(7) .
O6 P2 O4 108.18(8) .
O5 P2 O4 110.24(7) .
O6 P2 C1 108.85(7) .
O5 P2 C1 107.74(7) .
O4 P2 C1 105.78(7) .

loop_
_geom_bond_atom_site_label_1
_geom_bond_atom_site_label_2
_geom_bond_distance
_geom_bond_site_symmetry_2
C3 C2 1.422(4) .
C3' C2 1.385(5) .
C1 N4 1.5114(19) .
C1 C2 1.541(2) .
C1 P2 1.8521(15) .
C1 P1 1.8531(15) .
C5 N6 1.470(3) .
C5 C7 1.509(3) 5_575
C7 N6 1.477(3) .
C7 C5 1.509(3) 5_575
O1 P1 1.5007(12) .
O2 P1 1.5676(12) .
O3 P1 1.4979(12) .
O4 P2 1.5645(13) .
O5 P2 1.4963(12) .
O6 P2 1.4960(12) .

loop_
_geom_hbond_atom_site_label_D
_geom_hbond_atom_site_label_H
_geom_hbond_atom_site_label_A
_geom_hbond_distance_DH
_geom_hbond_distance_HA
_geom_hbond_distance_DA
_geom_hbond_angle_DHA
_geom_hbond_site_symmetry_A
N6 H6B O5 0.90 1.71 2.6030(19) 169.2 .
N6 H6A O6 0.90 1.84 2.7053(19) 160.8 1_565
N4 H4C O3 0.89 2.52 3.0971(18) 122.7 4
N4 H4C O4 0.89 2.15 2.8469(19) 134.9 4
N4 H4B O6 0.89 1.98 2.8043(18) 153.4 1_565
N4 H4A O1 0.89 2.05 2.8425(17) 147.0 1_565
O4 H4 O3 0.847(11) 1.681(12) 2.5141(19) 167(3) 4
O2 H2 O1 0.844(11) 1.715(12) 2.5527(16) 172(4) 7_556

loop_
_geom_torsion_atom_site_label_1
_geom_torsion_atom_site_label_2
_geom_torsion_atom_site_label_3
_geom_torsion_atom_site_label_4
_geom_torsion
_geom_torsion_site_symmetry_1
N4 C1 C2 C3' 52.1(4) .
P2 C1 C2 C3' -65.7(4) .
P1 C1 C2 C3' 167.2(4) .
N4 C1 C2 C3 168.4(2) .
P2 C1 C2 C3 50.6(3) .
P1 C1 C2 C3 -76.5(3) .
C7 C5 N6 C7 57.4(2) 5_575
C5 C7 N6 C5 -57.2(3) 5_575
N4 C1 P1 O3 -66.50(11) .
C2 C1 P1 O3 177.84(12) .
P2 C1 P1 O3 51.13(10) .
N4 C1 P1 O1 165.92(9) .
C2 C1 P1 O1 50.25(14) .
P2 C1 P1 O1 -76.46(9) .
N4 C1 P1 O2 47.14(11) .
C2 C1 P1 O2 -68.53(13) .
P2 C1 P1 O2 164.76(8) .
N4 C1 P2 O6 164.82(10) .
C2 C1 P2 O6 -78.06(14) .
P1 C1 P2 O6 48.38(10) .
N4 C1 P2 O5 -69.12(11) .
C2 C1 P2 O5 48.00(14) .
P1 C1 P2 O5 174.44(8) .
N4 C1 P2 O4 48.78(11) .
C2 C1 P2 O4 165.90(13) .
P1 C1 P2 O4 -67.67(9) .
